data_4113004
loop_
_publ_author_name
'Jun-Li Hou'
'Xue-Bin Shao'
'Guang-Ju Chen'
'Yan-Xia Zhou'
'Xi-Kui Jiang'
'Zhan-Ting Li'

_publ_section_title
;
 Hydrogen Bonded Oligohydrazide Foldamers and Their Recognition for
 Saccharides
;
_journal_name_full 'Journal of the American Chemical Society'
_journal_page_first 12386
_journal_page_last 12394
_journal_paper_doi 10.1021/ja047436p
_journal_volume 126
_journal_year 2004
_chemical_formula_sum 'C44 H58 N4 O12'
_chemical_formula_weight 834.94
_chemical_name_systematic
; 
 ? 
;
_space_group_IT_number 14
_symmetry_cell_setting monoclinic
_symmetry_space_group_name_Hall '-P 2yn'
_symmetry_space_group_name_H-M 'P 1 21/n 1'
_atom_sites_solution_hydrogens geom
_atom_sites_solution_primary direct
_atom_sites_solution_secondary difmap
_audit_creation_method SHELXL-97
_cell_angle_alpha 90.00
_cell_angle_beta 98.165(2)
_cell_angle_gamma 90.00
_cell_formula_units_Z 4
_cell_length_a 13.6912(17)
_cell_length_b 14.5859(18)
_cell_length_c 22.778(3)
_cell_measurement_reflns_used 1359
_cell_measurement_temperature 293(2)
_cell_measurement_theta_max 35.585
_cell_measurement_theta_min 4.567
_cell_volume 4502.6(10)
_computing_cell_refinement 'Bruker SMART'
_computing_data_collection 'Bruker SMART'
_computing_data_reduction 'Bruker SHELXTL'
_computing_molecular_graphics 'Bruker SHELXTL'
_computing_publication_material 'Bruker SHELXTL'
_computing_structure_refinement 'SHELXL-97 (Sheldrick, 1997)'
_computing_structure_solution 'SHELXS-97 (Sheldrick, 1990)'
_diffrn_ambient_temperature 293(2)
_diffrn_measured_fraction_theta_full 0.931
_diffrn_measured_fraction_theta_max 0.931
_diffrn_measurement_device_type 'CCD area detector'
_diffrn_measurement_method 'phi and omega scans'
_diffrn_radiation_monochromator graphite
_diffrn_radiation_source 'fine-focus sealed tube'
_diffrn_radiation_type MoK\a
_diffrn_radiation_wavelength 0.71073
_diffrn_reflns_av_R_equivalents 0.1177
_diffrn_reflns_av_sigmaI/netI 0.2529
_diffrn_reflns_limit_h_max 17
_diffrn_reflns_limit_h_min -17
_diffrn_reflns_limit_k_max 19
_diffrn_reflns_limit_k_min -12
_diffrn_reflns_limit_l_max 28
_diffrn_reflns_limit_l_min -30
_diffrn_reflns_number 26847
_diffrn_reflns_theta_full 28.24
_diffrn_reflns_theta_max 28.24
_diffrn_reflns_theta_min 1.81
_exptl_absorpt_coefficient_mu 0.090
_exptl_absorpt_correction_T_max 1.00000
_exptl_absorpt_correction_T_min 0.56639
_exptl_absorpt_correction_type empirical
_exptl_crystal_colour colorless
_exptl_crystal_density_diffrn 1.232
_exptl_crystal_F_000 1784
_exptl_crystal_size_max 0.518
_exptl_crystal_size_mid 0.400
_exptl_crystal_size_min 0.386
_refine_diff_density_max 0.527
_refine_diff_density_min -0.298
_refine_diff_density_rms 0.044
_refine_ls_extinction_method none
_refine_ls_goodness_of_fit_ref 0.707
_refine_ls_hydrogen_treatment mixed
_refine_ls_matrix_type full
_refine_ls_number_parameters 527
_refine_ls_number_reflns 10354
_refine_ls_number_restraints 8
_refine_ls_restrained_S_all 0.738
_refine_ls_R_factor_all 0.2541
_refine_ls_R_factor_gt 0.0676
_refine_ls_shift/su_max 0.124
_refine_ls_shift/su_mean 0.057
_refine_ls_structure_factor_coef Fsqd
_refine_ls_weighting_details 'calc w=1/[\s^2^(Fo^2^)+(0.0806P)^2^+0.0000P] where P=(Fo^2^+2Fc^2^)/3'
_refine_ls_weighting_scheme calc
_refine_ls_wR_factor_gt 0.1673
_refine_ls_wR_factor_ref 0.2100
_reflns_number_gt 2442
_reflns_number_total 10354
_reflns_threshold_expression >2sigma(I)
_cod_data_source_file ja047436psi20040502_124000.cif
_cod_data_source_block cd24109
_cod_database_code 4113004

loop_
_symmetry_equiv_pos_as_xyz
'x, y, z'
'-x+1/2, y+1/2, -z+1/2'
'-x, -y, -z'
'x-1/2, -y-1/2, z-1/2'

loop_
_atom_site_label
_atom_site_type_symbol
_atom_site_fract_x
_atom_site_fract_y
_atom_site_fract_z
_atom_site_U_iso_or_equiv
_atom_site_adp_type
_atom_site_occupancy
_atom_site_symmetry_multiplicity
_atom_site_calc_flag
_atom_site_refinement_flags
O1 O 0.6877(2) 0.4589(2) -0.08155(12) 0.0726(10) Uani 1 1 d .
O2 O 0.3980(2) 0.2758(2) -0.09693(13) 0.0874(11) Uani 1 1 d .
O3 O 0.6845(2) 0.4903(2) 0.09879(11) 0.0640(8) Uani 1 1 d .
O4 O 0.3897(2) 0.30695(19) 0.08307(11) 0.0649(9) Uani 1 1 d .
O5 O 0.9247(2) 0.6012(2) 0.05423(13) 0.0873(11) Uani 1 1 d .
O6 O 0.1899(3) 0.1453(3) 0.02415(15) 0.1161(15) Uani 1 1 d .
O7 O 0.8970(2) 0.5865(2) -0.12993(13) 0.0721(9) Uani 1 1 d .
O8 O 0.1367(2) 0.1350(2) -0.15722(12) 0.0744(9) Uani 1 1 d .
O9 O 0.9681(4) 0.6762(3) -0.22480(18) 0.1438(19) Uani 1 1 d .
O10 O 1.1303(3) 0.6751(3) -0.21382(15) 0.1117(13) Uani 1 1 d .
O11 O 0.0106(3) 0.0565(3) -0.25048(14) 0.0955(12) Uani 1 1 d .
O12 O -0.0181(3) -0.0884(2) -0.23638(13) 0.0948(11) Uani 1 1 d .
N1 N 0.7578(3) 0.5267(3) 0.00162(17) 0.0612(11) Uani 1 1 d .
N2 N 0.8295(3) 0.5622(2) -0.02933(15) 0.0672(11) Uani 1 1 d .
H2 H 0.8205 0.5624 -0.0675 0.081 Uiso 1 1 calc R
N3 N 0.3188(3) 0.2436(3) -0.02101(19) 0.0792(14) Uani 1 1 d .
N4 N 0.2555(3) 0.1843(3) -0.05506(19) 0.0764(13) Uani 1 1 d .
C1 C 0.6890(3) 0.4723(3) -0.0278(2) 0.0550(12) Uani 1 1 d .
C2 C 0.6138(3) 0.4307(3) 0.00579(16) 0.0464(11) Uani 1 1 d .
C3 C 0.6114(3) 0.4401(3) 0.06746(18) 0.0551(12) Uani 1 1 d .
C4 C 0.5364(3) 0.3994(3) 0.0926(2) 0.0582(13) Uani 1 1 d .
C5 C 0.4635(3) 0.3493(3) 0.05921(18) 0.0517(11) Uani 1 1 d .
C6 C 0.4638(3) 0.3381(3) -0.00253(17) 0.0522(11) Uani 1 1 d .
C7 C 0.5402(3) 0.3801(3) -0.0260(2) 0.0541(12) Uani 1 1 d .
C8 C 0.3920(3) 0.2843(3) -0.0436(2) 0.0600(12) Uani 1 1 d .
C9 C 0.9123(3) 0.5961(3) 0.0004(2) 0.0612(12) Uani 1 1 d .
C10 C 0.9897(3) 0.6276(3) -0.03695(19) 0.0578(12) Uani 1 1 d .
C11 C 1.0753(4) 0.6623(3) -0.0049(2) 0.0664(13) Uani 1 1 d .
H11 H 1.0809 0.6652 0.0362 0.080 Uiso 1 1 calc R
C12 C 1.1528(3) 0.6926(3) -0.0328(2) 0.0725(14) Uani 1 1 d .
H12 H 1.2107 0.7142 -0.0110 0.087 Uiso 1 1 calc R
C13 C 1.1419(4) 0.6899(3) -0.0933(3) 0.0739(14) Uani 1 1 d .
H13 H 1.1938 0.7103 -0.1122 0.089 Uiso 1 1 calc R
C14 C 1.0564(4) 0.6582(3) -0.1283(2) 0.0644(13) Uani 1 1 d .
C15 C 0.9813(3) 0.6241(3) -0.0989(2) 0.0590(12) Uani 1 1 d .
C16 C 0.9094(4) 0.5043(4) -0.1619(2) 0.0998(18) Uani 1 1 d .
H16A H 0.9170 0.5192 -0.2020 0.150 Uiso 1 1 calc R
H16B H 0.8524 0.4660 -0.1618 0.150 Uiso 1 1 calc R
H16C H 0.9670 0.4724 -0.1434 0.150 Uiso 1 1 calc R
C17 C 1.0452(5) 0.6693(4) -0.1934(2) 0.0838(17) Uani 1 1 d .
C18 C 1.1230(5) 0.6924(4) -0.2780(2) 0.138(3) Uani 1 1 d .
H18A H 1.0744 0.6524 -0.2990 0.206 Uiso 1 1 calc R
H18B H 1.1858 0.6811 -0.2908 0.206 Uiso 1 1 calc R
H18C H 1.1041 0.7550 -0.2862 0.206 Uiso 1 1 calc R
C19 C 0.1933(4) 0.1343(4) -0.0287(2) 0.0740(15) Uani 1 1 d .
C20 C 0.1327(3) 0.0620(3) -0.06378(19) 0.0577(12) Uani 1 1 d .
C21 C 0.1038(3) -0.0112(4) -0.03183(19) 0.0715(14) Uani 1 1 d .
H21 H 0.1219 -0.0124 0.0091 0.086 Uiso 1 1 calc R
C22 C 0.0495(3) -0.0818(3) -0.0588(2) 0.0725(14) Uani 1 1 d .
H22 H 0.0305 -0.1306 -0.0367 0.087 Uiso 1 1 calc R
C23 C 0.0233(3) -0.0796(3) -0.1192(2) 0.0637(13) Uani 1 1 d .
H23 H -0.0127 -0.1282 -0.1378 0.076 Uiso 1 1 calc R
C24 C 0.0487(3) -0.0074(3) -0.15347(19) 0.0552(12) Uani 1 1 d .
C25 C 0.1040(3) 0.0638(3) -0.12451(19) 0.0571(12) Uani 1 1 d .
C26 C 0.0713(4) 0.2111(4) -0.1641(2) 0.113(2) Uani 1 1 d .
H26A H 0.0100 0.1931 -0.1871 0.170 Uiso 1 1 calc R
H26B H 0.1003 0.2599 -0.1841 0.170 Uiso 1 1 calc R
H26C H 0.0592 0.2319 -0.1258 0.170 Uiso 1 1 calc R
C27 C 0.0137(3) -0.0073(4) -0.2180(2) 0.0651(13) Uani 1 1 d .
C28 C -0.0684(4) -0.0974(4) -0.29633(19) 0.108(2) Uani 1 1 d .
H28A H -0.1210 -0.0535 -0.3030 0.162 Uiso 1 1 calc R
H28B H -0.0949 -0.1582 -0.3021 0.162 Uiso 1 1 calc R
H28C H -0.0226 -0.0866 -0.3238 0.162 Uiso 1 1 calc R
C29 C 0.6867(3) 0.4997(3) 0.16156(17) 0.0704(14) Uani 1 1 d .
H29A H 0.6908 0.4398 0.1802 0.084 Uiso 1 1 calc R
H29B H 0.6269 0.5295 0.1700 0.084 Uiso 1 1 calc R
C30 C 0.7746(4) 0.5558(3) 0.18534(19) 0.0905(16) Uani 1 1 d D
H30A H 0.7710 0.6156 0.1666 0.109 Uiso 1 1 calc R
H30B H 0.8346 0.5257 0.1776 0.109 Uiso 1 1 calc R
C31 C 0.7743(4) 0.5661(4) 0.2548(2) 0.130(2) Uiso 1 1 d D
H31A H 0.7187 0.6038 0.2616 0.156 Uiso 1 1 calc R
H31B H 0.7657 0.5060 0.2716 0.156 Uiso 1 1 calc R
C32 C 0.8640(6) 0.6066(6) 0.2847(4) 0.223(4) Uiso 1 1 d D
H32A H 0.8803 0.6600 0.2627 0.267 Uiso 1 1 calc R
H32B H 0.9175 0.5629 0.2853 0.267 Uiso 1 1 calc R
C33 C 0.8543(7) 0.6372(7) 0.3530(4) 0.228(4) Uiso 1 1 d D
H33A H 0.9014 0.6852 0.3661 0.274 Uiso 1 1 calc R
H33B H 0.7884 0.6600 0.3554 0.274 Uiso 1 1 calc R
C34 C 0.8728(7) 0.5624(7) 0.3871(4) 0.242(4) Uiso 1 1 d D
H34A H 0.9385 0.5411 0.3828 0.290 Uiso 1 1 calc R
H34B H 0.8270 0.5149 0.3710 0.290 Uiso 1 1 calc R
C35 C 0.8656(11) 0.5719(10) 0.4547(7) 0.373(9) Uiso 1 1 d D
H35A H 0.7989 0.5822 0.4770 0.448 Uiso 1 1 calc R
H35B H 0.8948 0.5198 0.4912 0.448 Uiso 1 1 calc R
C36 C 0.9105(9) 0.6321(8) 0.4749(5) 0.315(6) Uiso 1 1 d D
H36A H 0.9695 0.6229 0.4574 0.473 Uiso 1 1 calc R
H36B H 0.9276 0.6439 0.5166 0.473 Uiso 1 1 calc R
H36C H 0.8746 0.6834 0.4564 0.473 Uiso 1 1 calc R
C37 C 0.3799(3) 0.3192(3) 0.14506(17) 0.0717(14) Uani 1 1 d .
H37A H 0.3596 0.3815 0.1522 0.086 Uiso 1 1 calc R
H37B H 0.4424 0.3075 0.1698 0.086 Uiso 1 1 calc R
C38 C 0.3030(3) 0.2521(3) 0.15914(19) 0.0731(14) Uani 1 1 d .
H38A H 0.2441 0.2590 0.1303 0.088 Uiso 1 1 calc R
H38B H 0.2855 0.2661 0.1980 0.088 Uiso 1 1 calc R
C39 C 0.3381(4) 0.1535(4) 0.1585(2) 0.0830(15) Uani 1 1 d .
H39A H 0.3588 0.1411 0.1203 0.100 Uiso 1 1 calc R
H39B H 0.3954 0.1466 0.1885 0.100 Uiso 1 1 calc R
C40 C 0.2623(4) 0.0831(4) 0.1696(2) 0.0951(17) Uani 1 1 d .
H40A H 0.2015 0.0948 0.1432 0.114 Uiso 1 1 calc R
H40B H 0.2485 0.0893 0.2100 0.114 Uiso 1 1 calc R
C41 C 0.2971(4) -0.0175(4) 0.1597(3) 0.118(2) Uani 1 1 d .
H41A H 0.3132 -0.0219 0.1197 0.141 Uiso 1 1 calc R
H41B H 0.3574 -0.0284 0.1867 0.141 Uiso 1 1 calc R
C42 C 0.2267(5) -0.0914(5) 0.1679(3) 0.158(3) Uani 1 1 d D
H42A H 0.1610 -0.0759 0.1487 0.190 Uiso 1 1 calc R
H42B H 0.2243 -0.1017 0.2098 0.190 Uiso 1 1 calc R
C43 C 0.2680(7) -0.1832(6) 0.1374(4) 0.219(4) Uiso 1 1 d D
H43A H 0.2637 -0.1769 0.0947 0.263 Uiso 1 1 calc R
H43B H 0.3354 -0.1973 0.1542 0.263 Uiso 1 1 calc R
C44 C 0.2064(9) -0.2439(8) 0.1519(5) 0.319(6) Uiso 1 1 d D
H44A H 0.2105 -0.2463 0.1943 0.478 Uiso 1 1 calc R
H44B H 0.2227 -0.3029 0.1373 0.478 Uiso 1 1 calc R
H44C H 0.1406 -0.2275 0.1348 0.478 Uiso 1 1 calc R
H1 H 0.771(4) 0.542(4) 0.043(2) 0.15(2) Uiso 1 1 d .
H4 H 0.532(2) 0.411(2) 0.1311(15) 0.048(12) Uiso 1 1 d .
H5 H 0.310(3) 0.244(2) 0.0160(16) 0.055(14) Uiso 1 1 d .
H6 H 0.260(3) 0.175(3) -0.0945(17) 0.075(15) Uiso 1 1 d .
H7 H 0.535(2) 0.373(2) -0.0650(14) 0.038(11) Uiso 1 1 d .

loop_
_atom_site_aniso_label
_atom_site_aniso_U_11
_atom_site_aniso_U_22
_atom_site_aniso_U_33
_atom_site_aniso_U_23
_atom_site_aniso_U_13
_atom_site_aniso_U_12
O1 0.068(2) 0.104(3) 0.0470(18) -0.0040(18) 0.0117(16) -0.0226(18)
O2 0.096(3) 0.124(3) 0.0432(19) -0.0173(19) 0.0144(18) -0.041(2)
O3 0.062(2) 0.086(2) 0.0428(17) -0.0101(16) 0.0051(15) -0.0212(17)
O4 0.074(2) 0.081(2) 0.0417(17) -0.0044(16) 0.0150(15) -0.0294(17)
O5 0.089(3) 0.125(3) 0.0465(19) -0.002(2) 0.0050(18) -0.030(2)
O6 0.127(3) 0.163(4) 0.063(2) -0.034(2) 0.029(2) -0.080(3)
O7 0.063(2) 0.097(3) 0.0556(19) 0.0008(19) 0.0049(17) -0.013(2)
O8 0.084(3) 0.078(2) 0.061(2) 0.0039(19) 0.0085(18) -0.026(2)
O9 0.120(4) 0.225(5) 0.086(3) 0.056(3) 0.010(3) -0.035(4)
O10 0.113(3) 0.145(4) 0.088(3) 0.033(2) 0.050(2) 0.008(3)
O11 0.133(3) 0.086(3) 0.061(2) 0.003(2) -0.013(2) -0.017(2)
O12 0.125(3) 0.088(3) 0.064(2) -0.010(2) -0.010(2) -0.032(2)
N1 0.059(3) 0.076(3) 0.050(2) 0.000(2) 0.011(2) -0.019(2)
N2 0.059(3) 0.093(3) 0.050(2) 0.008(2) 0.011(2) -0.022(2)
N3 0.076(3) 0.112(4) 0.050(3) -0.018(3) 0.014(3) -0.042(3)
N4 0.079(3) 0.101(4) 0.051(3) -0.020(3) 0.015(2) -0.037(3)
C1 0.047(3) 0.064(3) 0.052(3) 0.002(3) -0.001(2) -0.002(3)
C2 0.044(3) 0.058(3) 0.036(2) 0.001(2) 0.001(2) -0.005(2)
C3 0.052(3) 0.062(3) 0.049(3) 0.000(2) 0.000(2) -0.005(3)
C4 0.063(4) 0.071(4) 0.042(3) -0.002(3) 0.011(3) -0.010(3)
C5 0.057(3) 0.052(3) 0.046(3) 0.007(2) 0.009(2) -0.006(2)
C6 0.050(3) 0.065(3) 0.039(3) -0.002(2) 0.001(2) -0.005(2)
C7 0.060(3) 0.068(3) 0.034(3) 0.000(3) 0.003(2) -0.005(3)
C8 0.060(3) 0.067(3) 0.053(3) 0.000(3) 0.008(3) -0.010(3)
C9 0.057(3) 0.058(3) 0.067(3) 0.004(3) 0.003(3) -0.010(3)
C10 0.048(3) 0.064(3) 0.062(3) 0.005(3) 0.005(3) -0.010(2)
C11 0.064(4) 0.067(3) 0.067(3) -0.002(3) 0.006(3) -0.006(3)
C12 0.056(3) 0.077(4) 0.083(4) 0.003(3) 0.005(3) -0.013(3)
C13 0.058(4) 0.068(4) 0.098(4) 0.007(3) 0.022(3) -0.005(3)
C14 0.063(4) 0.066(3) 0.067(3) 0.018(3) 0.019(3) -0.004(3)
C15 0.057(3) 0.062(3) 0.058(3) 0.010(3) 0.008(3) 0.001(3)
C16 0.114(5) 0.110(5) 0.074(3) -0.023(4) 0.010(3) -0.031(4)
C17 0.086(5) 0.093(4) 0.074(4) 0.016(3) 0.019(4) -0.013(4)
C18 0.186(7) 0.159(6) 0.079(4) 0.023(4) 0.056(4) -0.011(5)
C19 0.079(4) 0.096(4) 0.050(3) -0.012(3) 0.019(3) -0.024(3)
C20 0.060(3) 0.068(3) 0.046(3) -0.009(3) 0.012(2) -0.017(3)
C21 0.073(4) 0.092(4) 0.051(3) 0.001(3) 0.013(3) -0.009(3)
C22 0.079(4) 0.072(4) 0.067(3) 0.007(3) 0.015(3) -0.015(3)
C23 0.062(3) 0.061(3) 0.066(3) -0.005(3) 0.001(3) -0.003(3)
C24 0.055(3) 0.058(3) 0.052(3) -0.002(3) 0.007(2) -0.005(3)
C25 0.052(3) 0.069(3) 0.053(3) -0.001(3) 0.015(2) -0.008(3)
C26 0.150(6) 0.067(4) 0.115(5) 0.017(4) -0.005(4) -0.011(4)
C27 0.071(4) 0.058(4) 0.064(4) -0.004(3) 0.002(3) -0.007(3)
C28 0.126(5) 0.130(5) 0.057(3) -0.021(3) -0.023(3) -0.048(4)
C29 0.071(3) 0.090(4) 0.048(3) -0.008(3) 0.001(2) -0.016(3)
C30 0.086(4) 0.113(4) 0.071(3) -0.021(3) 0.004(3) -0.020(3)
C37 0.092(4) 0.073(3) 0.054(3) -0.007(3) 0.024(3) -0.014(3)
C38 0.082(4) 0.078(4) 0.064(3) -0.002(3) 0.028(3) -0.012(3)
C39 0.074(4) 0.093(4) 0.082(4) 0.013(3) 0.010(3) -0.012(3)
C40 0.101(5) 0.094(5) 0.091(4) 0.006(4) 0.013(3) -0.018(4)
C41 0.109(5) 0.094(5) 0.148(6) 0.019(4) 0.009(4) -0.003(4)
C42 0.141(6) 0.178(7) 0.154(6) -0.014(6) 0.019(5) -0.050(6)

loop_
_atom_type_symbol
_atom_type_description
_atom_type_scat_dispersion_real
_atom_type_scat_dispersion_imag
_atom_type_scat_source
C C 0.0033 0.0016 'International Tables Vol C Tables 4.2.6.8 and 6.1.1.4'
H H 0.0000 0.0000 'International Tables Vol C Tables 4.2.6.8 and 6.1.1.4'
N N 0.0061 0.0033 'International Tables Vol C Tables 4.2.6.8 and 6.1.1.4'
O O 0.0106 0.0060 'International Tables Vol C Tables 4.2.6.8 and 6.1.1.4'

loop_
_geom_angle_atom_site_label_1
_geom_angle_atom_site_label_2
_geom_angle_atom_site_label_3
_geom_angle
C3 O3 C29 119.1(3)
C5 O4 C37 120.7(3)
C15 O7 C16 116.4(4)
C25 O8 C26 113.4(4)
C17 O10 C18 115.0(5)
C27 O12 C28 118.5(4)
C1 N1 N2 117.8(4)
C1 N1 H1 130(3)
N2 N1 H1 111(3)
C9 N2 N1 119.6(4)
C9 N2 H2 120.2
N1 N2 H2 120.2
C8 N3 N4 120.6(4)
C8 N3 H5 127(3)
N4 N3 H5 112(3)
C19 N4 N3 118.8(4)
C19 N4 H6 120(3)
N3 N4 H6 121(3)
O1 C1 N1 120.1(4)
O1 C1 C2 121.8(4)
N1 C1 C2 118.1(4)
C7 C2 C3 117.2(4)
C7 C2 C1 117.1(4)
C3 C2 C1 125.6(4)
O3 C3 C4 123.4(4)
O3 C3 C2 117.0(4)
C4 C3 C2 119.6(4)
C5 C4 C3 121.6(4)
C5 C4 H4 119(2)
C3 C4 H4 119(2)
O4 C5 C4 122.8(4)
O4 C5 C6 116.9(4)
C4 C5 C6 120.4(4)
C7 C6 C5 116.2(4)
C7 C6 C8 117.4(4)
C5 C6 C8 126.3(4)
C2 C7 C6 125.0(4)
C2 C7 H7 123(2)
C6 C7 H7 112(2)
O2 C8 N3 119.6(4)
O2 C8 C6 122.9(4)
N3 C8 C6 117.4(4)
O5 C9 N2 121.6(4)
O5 C9 C10 122.4(4)
N2 C9 C10 116.0(4)
C11 C10 C15 119.1(4)
C11 C10 C9 114.9(4)
C15 C10 C9 126.0(4)
C10 C11 C12 121.4(4)
C10 C11 H11 119.3
C12 C11 H11 119.3
C13 C12 C11 118.2(5)
C13 C12 H12 120.9
C11 C12 H12 120.9
C12 C13 C14 123.2(4)
C12 C13 H13 118.4
C14 C13 H13 118.4
C15 C14 C13 117.3(4)
C15 C14 C17 122.7(5)
C13 C14 C17 119.7(5)
O7 C15 C10 118.4(4)
O7 C15 C14 121.0(4)
C10 C15 C14 120.6(5)
O7 C16 H16A 109.5
O7 C16 H16B 109.5
H16A C16 H16B 109.5
O7 C16 H16C 109.5
H16A C16 H16C 109.5
H16B C16 H16C 109.5
O9 C17 O10 122.4(5)
O9 C17 C14 124.6(6)
O10 C17 C14 112.9(5)
O10 C18 H18A 109.6
O10 C18 H18B 109.4
H18A C18 H18B 109.5
O10 C18 H18C 109.4
H18A C18 H18C 109.5
H18B C18 H18C 109.5
O6 C19 N4 119.3(5)
O6 C19 C20 121.4(5)
N4 C19 C20 119.2(4)
C21 C20 C25 118.7(4)
C21 C20 C19 116.2(4)
C25 C20 C19 125.2(4)
C22 C21 C20 121.6(4)
C22 C21 H21 119.2
C20 C21 H21 119.2
C21 C22 C23 118.8(4)
C21 C22 H22 120.6
C23 C22 H22 120.6
C22 C23 C24 122.2(4)
C22 C23 H23 118.9
C24 C23 H23 118.9
C23 C24 C25 117.6(4)
C23 C24 C27 119.2(4)
C25 C24 C27 123.1(4)
C20 C25 O8 118.9(4)
C20 C25 C24 121.1(4)
O8 C25 C24 119.8(4)
O8 C26 H26A 109.4
O8 C26 H26B 109.5
H26A C26 H26B 109.5
O8 C26 H26C 109.5
H26A C26 H26C 109.5
H26B C26 H26C 109.5
O11 C27 O12 121.9(5)
O11 C27 C24 126.8(5)
O12 C27 C24 111.3(5)
O12 C28 H28A 109.5
O12 C28 H28B 109.5
H28A C28 H28B 109.5
O12 C28 H28C 109.5
H28A C28 H28C 109.5
H28B C28 H28C 109.5
O3 C29 C30 108.5(3)
O3 C29 H29A 110.1
C30 C29 H29A 110.0
O3 C29 H29B 110.0
C30 C29 H29B 110.0
H29A C29 H29B 108.4
C29 C30 C31 107.3(4)
C29 C30 H30A 110.3
C31 C30 H30A 110.3
C29 C30 H30B 110.3
C31 C30 H30B 110.2
H30A C30 H30B 108.5
C32 C31 C30 112.8(6)
C32 C31 H31A 109.1
C30 C31 H31A 108.9
C32 C31 H31B 109.1
C30 C31 H31B 109.0
H31A C31 H31B 107.8
C31 C32 C33 112.4(7)
C31 C32 H32A 109.2
C33 C32 H32A 109.1
C31 C32 H32B 109.1
C33 C32 H32B 109.1
H32A C32 H32B 107.8
C34 C33 C32 107.0(9)
C34 C33 H33A 110.4
C32 C33 H33A 110.2
C34 C33 H33B 110.4
C32 C33 H33B 110.3
H33A C33 H33B 108.5
C33 C34 C35 118.6(9)
C33 C34 H34A 107.8
C35 C34 H34A 106.6
C33 C34 H34B 107.8
C35 C34 H34B 108.4
H34A C34 H34B 107.1
C36 C35 C34 94.7(14)
C36 C35 H35A 113.2
C34 C35 H35A 110.2
C36 C35 H35B 116.9
C34 C35 H35B 111.8
H35A C35 H35B 109.2
C35 C36 H36A 113.1
C35 C36 H36B 101.2
H36A C36 H36B 109.7
C35 C36 H36C 113.8
H36A C36 H36C 109.5
H36B C36 H36C 109.3
O4 C37 C38 107.0(3)
O4 C37 H37A 110.3
C38 C37 H37A 110.4
O4 C37 H37B 110.3
C38 C37 H37B 110.3
H37A C37 H37B 108.6
C37 C38 C39 112.5(4)
C37 C38 H38A 109.1
C39 C38 H38A 109.1
C37 C38 H38B 109.1
C39 C38 H38B 109.1
H38A C38 H38B 107.9
C40 C39 C38 114.7(4)
C40 C39 H39A 108.6
C38 C39 H39A 108.6
C40 C39 H39B 108.6
C38 C39 H39B 108.6
H39A C39 H39B 107.6
C39 C40 C41 112.5(5)
C39 C40 H40A 109.1
C41 C40 H40A 109.1
C39 C40 H40B 109.1
C41 C40 H40B 109.1
H40A C40 H40B 107.8
C42 C41 C40 116.6(5)
C42 C41 H41A 108.2
C40 C41 H41A 108.1
C42 C41 H41B 108.1
C40 C41 H41B 108.2
H41A C41 H41B 107.3
C41 C42 C43 105.7(6)
C41 C42 H42A 110.6
C43 C42 H42A 110.5
C41 C42 H42B 110.6
C43 C42 H42B 110.6
H42A C42 H42B 108.7
C44 C43 C42 100.0(9)
C44 C43 H43A 111.8
C42 C43 H43A 111.8
C44 C43 H43B 111.7
C42 C43 H43B 111.8
H43A C43 H43B 109.5
C43 C44 H44A 109.5
C43 C44 H44B 109.6
H44A C44 H44B 109.5
C43 C44 H44C 109.3
H44A C44 H44C 109.5
H44B C44 H44C 109.5

loop_
_geom_bond_atom_site_label_1
_geom_bond_atom_site_label_2
_geom_bond_distance
O1 C1 1.237(4)
O2 C8 1.235(4)
O3 C3 1.358(4)
O3 C29 1.433(4)
O4 C5 1.360(4)
O4 C37 1.449(4)
O5 C9 1.217(5)
O6 C19 1.222(5)
O7 C15 1.379(5)
O7 C16 1.425(5)
O8 C25 1.389(5)
O8 C26 1.422(5)
O9 C17 1.192(6)
O10 C17 1.317(6)
O10 C18 1.473(5)
O11 C27 1.186(5)
O12 C27 1.309(5)
O12 C28 1.445(5)
N1 C1 1.337(5)
N1 N2 1.389(4)
N1 H1 0.96(5)
N2 C9 1.329(5)
N2 H2 0.8600
N3 C8 1.330(5)
N3 N4 1.382(5)
N3 H5 0.87(3)
N4 C19 1.327(5)
N4 H6 0.92(4)
C1 C2 1.496(5)
C2 C7 1.369(5)
C2 C3 1.417(5)
C3 C4 1.379(5)
C4 C5 1.376(5)
C4 H4 0.91(3)
C5 C6 1.416(5)
C6 C7 1.383(5)
C6 C8 1.482(5)
C7 H7 0.89(3)
C9 C10 1.521(5)
C10 C11 1.385(5)
C10 C15 1.399(5)
C11 C12 1.384(5)
C11 H11 0.9300
C12 C13 1.365(6)
C12 H12 0.9300
C13 C14 1.397(6)
C13 H13 0.9300
C14 C15 1.397(5)
C14 C17 1.480(6)
C16 H16A 0.9600
C16 H16B 0.9600
C16 H16C 0.9600
C18 H18A 0.9600
C18 H18B 0.9600
C18 H18C 0.9600
C19 C20 1.500(6)
C20 C21 1.381(5)
C20 C25 1.383(5)
C21 C22 1.365(6)
C21 H21 0.9300
C22 C23 1.372(5)
C22 H22 0.9300
C23 C24 1.385(5)
C23 H23 0.9300
C24 C25 1.395(5)
C24 C27 1.480(6)
C26 H26A 0.9600
C26 H26B 0.9600
C26 H26C 0.9600
C28 H28A 0.9600
C28 H28B 0.9600
C28 H28C 0.9600
C29 C30 1.492(5)
C29 H29A 0.9700
C29 H29B 0.9700
C30 C31 1.590(6)
C30 H30A 0.9700
C30 H30B 0.9700
C31 C32 1.443(8)
C31 H31A 0.9700
C31 H31B 0.9700
C32 C33 1.641(9)
C32 H32A 0.9700
C32 H32B 0.9700
C33 C34 1.343(9)
C33 H33A 0.9700
C33 H33B 0.9700
C34 C35 1.582(15)
C34 H34A 0.9700
C34 H34B 0.9700
C35 C36 1.169(14)
C35 H35A 0.9700
C35 H35B 0.9700
C36 H36A 0.9600
C36 H36B 0.9600
C36 H36C 0.9600
C37 C38 1.506(5)
C37 H37A 0.9700
C37 H37B 0.9700
C38 C39 1.517(6)
C38 H38A 0.9700
C38 H38B 0.9700
C39 C40 1.506(6)
C39 H39A 0.9700
C39 H39B 0.9700
C40 C41 1.569(6)
C40 H40A 0.9700
C40 H40B 0.9700
C41 C42 1.477(7)
C41 H41A 0.9700
C41 H41B 0.9700
C42 C43 1.645(8)
C42 H42A 0.9700
C42 H42B 0.9700
C43 C44 1.298(10)
C43 H43A 0.9700
C43 H43B 0.9700
C44 H44A 0.9600
C44 H44B 0.9600
C44 H44C 0.9600

loop_
_geom_torsion_atom_site_label_1
_geom_torsion_atom_site_label_2
_geom_torsion_atom_site_label_3
_geom_torsion_atom_site_label_4
_geom_torsion
C1 N1 N2 C9 -162.6(4)
C8 N3 N4 C19 169.7(5)
N2 N1 C1 O1 -3.7(6)
N2 N1 C1 C2 177.6(3)
O1 C1 C2 C7 -2.9(6)
N1 C1 C2 C7 175.8(4)
O1 C1 C2 C3 178.0(4)
N1 C1 C2 C3 -3.3(6)
C29 O3 C3 C4 2.0(6)
C29 O3 C3 C2 -178.4(4)
C7 C2 C3 O3 180.0(4)
C1 C2 C3 O3 -0.9(6)
C7 C2 C3 C4 -0.4(6)
C1 C2 C3 C4 178.7(4)
O3 C3 C4 C5 179.9(4)
C2 C3 C4 C5 0.2(7)
C37 O4 C5 C4 5.2(6)
C37 O4 C5 C6 -176.1(4)
C3 C4 C5 O4 178.7(4)
C3 C4 C5 C6 0.0(7)
O4 C5 C6 C7 -178.9(4)
C4 C5 C6 C7 -0.1(6)
O4 C5 C6 C8 -0.5(6)
C4 C5 C6 C8 178.3(4)
C3 C2 C7 C6 0.3(7)
C1 C2 C7 C6 -178.9(4)
C5 C6 C7 C2 -0.1(7)
C8 C6 C7 C2 -178.6(4)
N4 N3 C8 O2 6.8(7)
N4 N3 C8 C6 -173.0(4)
C7 C6 C8 O2 0.0(7)
C5 C6 C8 O2 -178.4(4)
C7 C6 C8 N3 179.7(4)
C5 C6 C8 N3 1.3(7)
N1 N2 C9 O5 -3.9(7)
N1 N2 C9 C10 176.0(3)
O5 C9 C10 C11 0.2(7)
N2 C9 C10 C11 -179.8(4)
O5 C9 C10 C15 180.0(5)
N2 C9 C10 C15 0.0(7)
C15 C10 C11 C12 -0.6(7)
C9 C10 C11 C12 179.2(4)
C10 C11 C12 C13 1.8(7)
C11 C12 C13 C14 0.0(7)
C12 C13 C14 C15 -2.9(7)
C12 C13 C14 C17 171.7(5)
C16 O7 C15 C10 -115.2(4)
C16 O7 C15 C14 65.0(5)
C11 C10 C15 O7 177.8(4)
C9 C10 C15 O7 -2.0(7)
C11 C10 C15 C14 -2.4(7)
C9 C10 C15 C14 177.8(4)
C13 C14 C15 O7 -176.2(4)
C17 C14 C15 O7 9.4(7)
C13 C14 C15 C10 4.0(7)
C17 C14 C15 C10 -170.4(5)
C18 O10 C17 O9 1.0(9)
C18 O10 C17 C14 -176.1(4)
C15 C14 C17 O9 22.3(9)
C13 C14 C17 O9 -151.9(6)
C15 C14 C17 O10 -160.6(4)
C13 C14 C17 O10 25.1(7)
N3 N4 C19 O6 3.8(8)
N3 N4 C19 C20 -172.9(4)
O6 C19 C20 C21 -23.6(7)
N4 C19 C20 C21 153.0(5)
O6 C19 C20 C25 156.0(5)
N4 C19 C20 C25 -27.4(7)
C25 C20 C21 C22 1.1(7)
C19 C20 C21 C22 -179.2(4)
C20 C21 C22 C23 0.1(7)
C21 C22 C23 C24 -1.2(7)
C22 C23 C24 C25 1.0(6)
C22 C23 C24 C27 -176.9(4)
C21 C20 C25 O8 -177.0(4)
C19 C20 C25 O8 3.4(7)
C21 C20 C25 C24 -1.3(6)
C19 C20 C25 C24 179.1(4)
C26 O8 C25 C20 -91.3(5)
C26 O8 C25 C24 92.9(5)
C23 C24 C25 C20 0.3(6)
C27 C24 C25 C20 178.1(4)
C23 C24 C25 O8 176.0(4)
C27 C24 C25 O8 -6.3(6)
C28 O12 C27 O11 -7.1(7)
C28 O12 C27 C24 171.0(4)
C23 C24 C27 O11 162.5(5)
C25 C24 C27 O11 -15.2(8)
C23 C24 C27 O12 -15.4(6)
C25 C24 C27 O12 166.8(4)
C3 O3 C29 C30 178.8(4)
O3 C29 C30 C31 179.3(4)
C29 C30 C31 C32 170.8(6)
C30 C31 C32 C33 167.7(6)
C31 C32 C33 C34 83.9(10)
C32 C33 C34 C35 -178.8(8)
C33 C34 C35 C36 -49.1(19)
C5 O4 C37 C38 -170.9(4)
O4 C37 C38 C39 69.4(5)
C37 C38 C39 C40 -177.3(4)
C38 C39 C40 C41 172.0(4)
C39 C40 C41 C42 -178.5(5)
C40 C41 C42 C43 164.6(6)
C41 C42 C43 C44 174.6(8)

loop_
_cod_related_entry_id
_cod_related_entry_database
_cod_related_entry_code
1 ChemSpider 30660471
